data_4106674
loop_
_publ_author_name
'Ross Campbell'
'Daniel Cannon'
'Pablo Garc\'ia-\'Alvarez'
'Alan R. Kennedy'
'Robert E. Mulvey'
'Stuart D. Robertson'
'J\"org Sa\&smannshausen'
'Tell Tuttle'

_publ_section_title
;
 Main Group Multiple C-H/N-H Bond Activation of a Diamine and Isolation of
 A Molecular Dilithium Zincate Hydride: Experimental and DFT Evidence for
 Alkali Metal-Zinc Synergistic Effects
;
_journal_name_full 'Journal of the American Chemical Society'
_journal_page_first 13706
_journal_page_last 13717
_journal_paper_doi 10.1021/ja205547h
_journal_volume 133
_journal_year 2011
_chemical_formula_sum 'C19 H45 Li N4 Zn'
_chemical_formula_weight 401.90
_chemical_name_systematic
;
 ?
;
_space_group_IT_number 14
_symmetry_cell_setting monoclinic
_symmetry_space_group_name_Hall '-P 2yab'
_symmetry_space_group_name_H-M 'P 1 21/a 1'
_atom_sites_solution_hydrogens geom
_atom_sites_solution_primary direct
_atom_sites_solution_secondary difmap
_audit_creation_method SHELXL-97
_cell_angle_alpha 90.00
_cell_angle_beta 90.061(9)
_cell_angle_gamma 90.00
_cell_formula_units_Z 4
_cell_length_a 17.7379(11)
_cell_length_b 11.9358(7)
_cell_length_c 11.4315(10)
_cell_measurement_reflns_used 4165
_cell_measurement_temperature 123(2)
_cell_measurement_theta_max 72.82
_cell_measurement_theta_min 3.69
_cell_volume 2420.2(3)
_computing_structure_refinement 'SHELXL-97 (Sheldrick, 1997)'
_diffrn_ambient_temperature 123(2)
_diffrn_measured_fraction_theta_full 0.941
_diffrn_measured_fraction_theta_max 0.912
_diffrn_measurement_device_type 'Oxford Diffraction Gemini S'
_diffrn_measurement_method 'omega scans'
_diffrn_radiation_monochromator graphite
_diffrn_radiation_source 'fine-focus sealed tube'
_diffrn_radiation_type CuK\a
_diffrn_radiation_wavelength 1.54180
_diffrn_reflns_av_R_equivalents 0.0298
_diffrn_reflns_av_sigmaI/netI 0.0498
_diffrn_reflns_limit_h_max 21
_diffrn_reflns_limit_h_min -20
_diffrn_reflns_limit_k_max 14
_diffrn_reflns_limit_k_min -14
_diffrn_reflns_limit_l_max 13
_diffrn_reflns_limit_l_min -14
_diffrn_reflns_number 10300
_diffrn_reflns_theta_full 65.00
_diffrn_reflns_theta_max 73.19
_diffrn_reflns_theta_min 3.87
_diffrn_standards_decay_% 0
_exptl_absorpt_coefficient_mu 1.442
_exptl_absorpt_correction_T_max 1.00000
_exptl_absorpt_correction_T_min 0.84569
_exptl_absorpt_correction_type multi-scan
_exptl_absorpt_process_details
;
CrysAlisPro, Oxford Diffraction Ltd.,
Version 1.171.33.34d (release 27-02-2009 CrysAlis171 .NET)
(compiled Feb 27 2009,15:38:38)
empirical absorption correction using spherical harmonics,
 implemented in SCALE3 ABSPACK scaling algorithm.
;
_exptl_crystal_colour colourless
_exptl_crystal_density_diffrn 1.103
_exptl_crystal_description block
_exptl_crystal_F_000 880
_exptl_crystal_size_max 0.16
_exptl_crystal_size_mid 0.14
_exptl_crystal_size_min 0.06
_refine_diff_density_max 0.500
_refine_diff_density_min -0.385
_refine_diff_density_rms 0.060
_refine_ls_extinction_method none
_refine_ls_goodness_of_fit_ref 1.061
_refine_ls_hydrogen_treatment constr
_refine_ls_matrix_type full
_refine_ls_number_parameters 232
_refine_ls_number_reflns 4420
_refine_ls_number_restraints 20
_refine_ls_restrained_S_all 1.068
_refine_ls_R_factor_all 0.0820
_refine_ls_R_factor_gt 0.0541
_refine_ls_shift/su_max 0.001
_refine_ls_shift/su_mean 0.000
_refine_ls_structure_factor_coef Fsqd
_refine_ls_weighting_details 'calc w=1/[\s^2^(Fo^2^)+(0.0566P)^2^+1.4581P] where P=(Fo^2^+2Fc^2^)/3'
_refine_ls_weighting_scheme calc
_refine_ls_wR_factor_gt 0.1206
_refine_ls_wR_factor_ref 0.1289
_reflns_number_gt 3056
_reflns_number_total 4420
_reflns_threshold_expression I>2\s(I)
_cod_data_source_file ja205547h_si_002_1.cif
_cod_data_source_block new
_cod_database_code 4106674

loop_
_symmetry_equiv_pos_as_xyz
'x, y, z'
'-x+1/2, y+1/2, -z'
'-x, -y, -z'
'x-1/2, -y-1/2, z'

loop_
_atom_site_label
_atom_site_type_symbol
_atom_site_fract_x
_atom_site_fract_y
_atom_site_fract_z
_atom_site_U_iso_or_equiv
_atom_site_adp_type
_atom_site_occupancy
_atom_site_symmetry_multiplicity
_atom_site_calc_flag
_atom_site_refinement_flags
_atom_site_disorder_assembly
_atom_site_disorder_group
Zn1 Zn -0.90059(2) 0.20860(3) 0.25004(5) 0.03335(15) Uani 1 1 d . . .
Li1 Li -0.8334(3) 0.4028(5) 0.2500(6) 0.0331(13) Uani 1 1 d . A .
N1 N -0.90323(15) 0.3239(2) 0.3731(3) 0.0310(6) Uani 1 1 d . A .
N2 N -0.90326(15) 0.3239(2) 0.1270(3) 0.0303(6) Uani 1 1 d . A .
N3 N -0.7976(6) 0.5771(10) 0.2592(10) 0.042(4) Uiso 0.50 1 d PD A 1
N4 N -0.7168(4) 0.3605(6) 0.2324(7) 0.036(2) Uiso 0.50 1 d PD A 1
C1 C -0.8811(4) 0.0428(7) 0.2323(8) 0.030(2) Uiso 0.50 1 d PD B 1
C2 C -0.8219(5) 0.0097(8) 0.3257(8) 0.055(2) Uiso 0.50 1 d PD B 1
H2A H -0.8177 -0.0721 0.3292 0.083 Uiso 0.50 1 calc PR B 1
H2B H -0.8376 0.0384 0.4022 0.083 Uiso 0.50 1 calc PR B 1
H2C H -0.7729 0.0419 0.3048 0.083 Uiso 0.50 1 calc PR B 1
C3 C -0.9541(5) -0.0163(9) 0.2758(10) 0.056(3) Uiso 0.50 1 d PD B 1
H3A H -0.9962 0.0032 0.2240 0.084 Uiso 0.50 1 calc PR B 1
H3B H -0.9655 0.0084 0.3556 0.084 Uiso 0.50 1 calc PR B 1
H3C H -0.9466 -0.0976 0.2751 0.084 Uiso 0.50 1 calc PR B 1
C4 C -0.8552(5) 0.0020(7) 0.1192(8) 0.052(2) Uiso 0.50 1 d PD B 1
H4A H -0.8476 -0.0793 0.1232 0.079 Uiso 0.50 1 calc PR B 1
H4B H -0.8074 0.0385 0.0992 0.079 Uiso 0.50 1 calc PR B 1
H4C H -0.8930 0.0193 0.0593 0.079 Uiso 0.50 1 calc PR B 1
C5 C -0.9494(3) 0.2303(5) 0.5565(5) 0.0847(19) Uani 1 1 d . B .
H5A H -0.9919 0.2812 0.5699 0.127 Uiso 1 1 calc R . .
H5B H -0.9310 0.2018 0.6317 0.127 Uiso 1 1 calc R . .
H5C H -0.9660 0.1675 0.5077 0.127 Uiso 1 1 calc R . .
C6 C -0.8856(2) 0.2938(4) 0.4941(3) 0.0466(10) Uani 1 1 d . . .
H6 H -0.8419 0.2411 0.4905 0.056 Uiso 1 1 calc R B .
C7 C -0.8597(3) 0.3935(5) 0.5670(4) 0.0663(14) Uani 1 1 d . B .
H7A H -0.8161 0.4287 0.5295 0.100 Uiso 1 1 calc R . .
H7B H -0.8456 0.3678 0.6454 0.100 Uiso 1 1 calc R . .
H7C H -0.9008 0.4480 0.5730 0.100 Uiso 1 1 calc R . .
C8 C -0.96691(19) 0.4024(3) 0.3624(3) 0.0355(8) Uani 1 1 d . . .
H8A H -0.9475 0.4801 0.3665 0.043 Uiso 1 1 calc R B .
H8B H -1.0014 0.3912 0.4295 0.043 Uiso 1 1 calc R . .
C9 C -1.0108(2) 0.3881(3) 0.2500(4) 0.0416(9) Uani 1 1 d . B .
H9A H -1.0527 0.4429 0.2500 0.050 Uiso 1 1 calc R . .
H9B H -1.0335 0.3124 0.2501 0.050 Uiso 1 1 calc R . .
C10 C -0.96696(19) 0.4023(3) 0.1369(3) 0.0357(8) Uani 1 1 d . . .
H10A H -1.0015 0.3907 0.0700 0.043 Uiso 1 1 calc R B .
H10B H -0.9476 0.4800 0.1325 0.043 Uiso 1 1 calc R . .
C11 C -0.9493(3) 0.2305(5) -0.0567(5) 0.086(2) Uani 1 1 d . B .
H11A H -0.9673 0.1698 -0.0062 0.129 Uiso 1 1 calc R . .
H11B H -0.9303 0.1990 -0.1302 0.129 Uiso 1 1 calc R . .
H11C H -0.9910 0.2820 -0.0735 0.129 Uiso 1 1 calc R . .
C12 C -0.8856(2) 0.2943(4) 0.0055(3) 0.0480(10) Uani 1 1 d . . .
H12 H -0.8418 0.2417 0.0091 0.058 Uiso 1 1 calc R B .
C13 C -0.8599(3) 0.3935(5) -0.0670(4) 0.0665(14) Uani 1 1 d . B .
H13A H -0.9013 0.4475 -0.0741 0.100 Uiso 1 1 calc R . .
H13B H -0.8450 0.3677 -0.1450 0.100 Uiso 1 1 calc R . .
H13C H -0.8168 0.4295 -0.0287 0.100 Uiso 1 1 calc R . .
C14 C -0.8355(6) 0.6489(10) 0.3398(10) 0.070(3) Uiso 0.50 1 d PD A 1
H14A H -0.8306 0.6185 0.4191 0.105 Uiso 0.50 1 calc PR A 1
H14B H -0.8890 0.6537 0.3188 0.105 Uiso 0.50 1 calc PR A 1
H14C H -0.8129 0.7238 0.3369 0.105 Uiso 0.50 1 calc PR A 1
C15 C -0.8040(5) 0.6336(8) 0.1379(8) 0.050(2) Uiso 0.50 1 d PD A 1
H15A H -0.8573 0.6430 0.1175 0.075 Uiso 0.50 1 calc PR A 1
H15B H -0.7794 0.5864 0.0791 0.075 Uiso 0.50 1 calc PR A 1
H15C H -0.7794 0.7070 0.1402 0.075 Uiso 0.50 1 calc PR A 1
C16 C -0.7173(5) 0.5620(8) 0.2838(10) 0.063(3) Uiso 0.50 1 d PD A 1
H16A H -0.7110 0.5463 0.3683 0.075 Uiso 0.50 1 calc PR A 1
H16B H -0.6908 0.6332 0.2668 0.075 Uiso 0.50 1 calc PR A 1
C17 C -0.6804(5) 0.4706(7) 0.2163(10) 0.056(2) Uiso 0.50 1 d PD A 1
H17A H -0.6813 0.4902 0.1322 0.067 Uiso 0.50 1 calc PR A 1
H17B H -0.6270 0.4650 0.2408 0.067 Uiso 0.50 1 calc PR A 1
C18 C -0.6917(5) 0.3161(8) 0.3474(8) 0.043(2) Uiso 0.50 1 d PD A 1
H18A H -0.6368 0.3063 0.3468 0.064 Uiso 0.50 1 calc PR A 1
H18B H -0.7160 0.2437 0.3620 0.064 Uiso 0.50 1 calc PR A 1
H18C H -0.7056 0.3689 0.4093 0.064 Uiso 0.50 1 calc PR A 1
C19 C -0.6978(6) 0.2792(8) 0.1405(8) 0.043(2) Uiso 0.50 1 d PD A 1
H19A H -0.7116 0.3099 0.0640 0.065 Uiso 0.50 1 calc PR A 1
H19B H -0.7255 0.2094 0.1540 0.065 Uiso 0.50 1 calc PR A 1
H19C H -0.6435 0.2640 0.1424 0.065 Uiso 0.50 1 calc PR A 1
N3A N -0.7971(7) 0.5776(11) 0.2391(10) 0.047(4) Uiso 0.50 1 d PD A 2
N4A N -0.7163(5) 0.3596(6) 0.2678(8) 0.038(2) Uiso 0.50 1 d PD A 2
C1A C -0.8804(4) 0.0430(7) 0.2691(8) 0.029(2) Uiso 0.50 1 d PD B 2
C2A C -0.8553(5) 0.0024(7) 0.3837(8) 0.052(2) Uiso 0.50 1 d PD B 2
H2A1 H -0.8928 0.0223 0.4431 0.078 Uiso 0.50 1 calc PR B 2
H2A2 H -0.8068 0.0370 0.4035 0.078 Uiso 0.50 1 calc PR B 2
H2A3 H -0.8495 -0.0792 0.3811 0.078 Uiso 0.50 1 calc PR B 2
C3A C -0.8212(5) 0.0106(8) 0.1737(9) 0.058(2) Uiso 0.50 1 d PD B 2
H3A1 H -0.7723 0.0439 0.1935 0.086 Uiso 0.50 1 calc PR B 2
H3A2 H -0.8379 0.0388 0.0974 0.086 Uiso 0.50 1 calc PR B 2
H3A3 H -0.8163 -0.0711 0.1704 0.086 Uiso 0.50 1 calc PR B 2
C4A C -0.9539(5) -0.0165(8) 0.2270(9) 0.048(2) Uiso 0.50 1 d PD B 2
H4A1 H -0.9463 -0.0978 0.2276 0.073 Uiso 0.50 1 calc PR B 2
H4A2 H -0.9660 0.0081 0.1474 0.073 Uiso 0.50 1 calc PR B 2
H4A3 H -0.9955 0.0029 0.2795 0.073 Uiso 0.50 1 calc PR B 2
C18A C -0.6979(6) 0.2788(8) 0.3595(9) 0.044(2) Uiso 0.50 1 d PD A 2
H18D H -0.6435 0.2639 0.3589 0.067 Uiso 0.50 1 calc PR A 2
H18E H -0.7253 0.2088 0.3454 0.067 Uiso 0.50 1 calc PR A 2
H18F H -0.7123 0.3093 0.4358 0.067 Uiso 0.50 1 calc PR A 2
C16A C -0.7173(5) 0.5619(8) 0.2168(11) 0.064(3) Uiso 0.50 1 d PD A 2
H16C H -0.6909 0.6331 0.2343 0.077 Uiso 0.50 1 calc PR A 2
H16D H -0.7105 0.5464 0.1324 0.077 Uiso 0.50 1 calc PR A 2
C19A C -0.6918(5) 0.3168(8) 0.1534(9) 0.044(2) Uiso 0.50 1 d PD A 2
H19D H -0.6367 0.3111 0.1521 0.066 Uiso 0.50 1 calc PR A 2
H19E H -0.7086 0.3682 0.0917 0.066 Uiso 0.50 1 calc PR A 2
H19F H -0.7139 0.2426 0.1401 0.066 Uiso 0.50 1 calc PR A 2
C14A C -0.8029(5) 0.6327(8) 0.3611(8) 0.049(2) Uiso 0.50 1 d PD A 2
H14D H -0.7804 0.7077 0.3584 0.074 Uiso 0.50 1 calc PR A 2
H14E H -0.7758 0.5868 0.4185 0.074 Uiso 0.50 1 calc PR A 2
H14F H -0.8560 0.6387 0.3837 0.074 Uiso 0.50 1 calc PR A 2
C15A C -0.8361(7) 0.6496(10) 0.1618(11) 0.077(3) Uiso 0.50 1 d PD A 2
H15D H -0.8136 0.7245 0.1648 0.116 Uiso 0.50 1 calc PR A 2
H15E H -0.8892 0.6540 0.1851 0.116 Uiso 0.50 1 calc PR A 2
H15F H -0.8327 0.6202 0.0820 0.116 Uiso 0.50 1 calc PR A 2
C17A C -0.6804(5) 0.4706(7) 0.2846(10) 0.055(2) Uiso 0.50 1 d PD A 2
H17C H -0.6268 0.4656 0.2609 0.067 Uiso 0.50 1 calc PR A 2
H17D H -0.6818 0.4900 0.3688 0.067 Uiso 0.50 1 calc PR A 2

loop_
_atom_site_aniso_label
_atom_site_aniso_U_11
_atom_site_aniso_U_22
_atom_site_aniso_U_33
_atom_site_aniso_U_23
_atom_site_aniso_U_13
_atom_site_aniso_U_12
Zn1 0.0244(2) 0.0245(2) 0.0511(3) 0.0000(2) 0.00023(18) 0.0020(2)
Li1 0.028(3) 0.033(3) 0.039(3) -0.002(3) -0.003(3) 0.000(2)
N1 0.0255(13) 0.0369(14) 0.0306(16) 0.0060(13) 0.0002(13) 0.0097(11)
N2 0.0258(13) 0.0362(14) 0.0289(16) -0.0047(12) -0.0014(12) 0.0092(11)
C5 0.068(3) 0.120(5) 0.067(4) 0.058(4) 0.019(3) 0.024(3)
C6 0.041(2) 0.067(2) 0.032(2) 0.013(2) 0.0032(17) 0.023(2)
C7 0.065(3) 0.102(4) 0.032(2) -0.014(3) -0.011(2) 0.039(3)
C8 0.0340(18) 0.0431(18) 0.0296(19) 0.0028(16) 0.0024(16) 0.0132(15)
C9 0.0325(19) 0.048(2) 0.045(2) -0.0012(19) 0.0001(18) 0.0135(16)
C10 0.0308(17) 0.0427(18) 0.034(2) -0.0003(17) 0.0006(16) 0.0114(15)
C11 0.068(3) 0.118(5) 0.072(4) -0.062(4) -0.023(3) 0.025(3)
C12 0.042(2) 0.067(2) 0.035(2) -0.013(2) -0.0068(18) 0.024(2)
C13 0.064(3) 0.104(4) 0.032(2) 0.012(3) 0.010(2) 0.041(3)

loop_
_atom_type_symbol
_atom_type_description
_atom_type_scat_dispersion_real
_atom_type_scat_dispersion_imag
_atom_type_scat_source
Zn Zn -1.5491 0.6778 'International Tables Vol C Tables 4.2.6.8 and 6.1.1.4'
Li Li 0.0008 0.0003 'International Tables Vol C Tables 4.2.6.8 and 6.1.1.4'
N N 0.0311 0.0180 'International Tables Vol C Tables 4.2.6.8 and 6.1.1.4'
C C 0.0181 0.0091 'International Tables Vol C Tables 4.2.6.8 and 6.1.1.4'
H H 0.0000 0.0000 'International Tables Vol C Tables 4.2.6.8 and 6.1.1.4'

loop_
_geom_angle_atom_site_label_1
_geom_angle_atom_site_label_2
_geom_angle_atom_site_label_3
_geom_angle
N1 Zn1 N2 91.23(11)
N1 Zn1 C1 139.6(3)
N2 Zn1 C1 128.1(3)
N1 Zn1 C1A 127.7(3)
N2 Zn1 C1A 139.9(3)
C1 Zn1 C1A 12.0(3)
N1 Zn1 Li1 52.38(16)
N2 Zn1 Li1 52.32(16)
C1 Zn1 Li1 142.5(3)
C1A Zn1 Li1 142.1(3)
N2 Li1 N1 84.2(2)
N2 Li1 N4 113.7(4)
N1 Li1 N4 121.9(4)
N2 Li1 N4A 121.7(4)
N1 Li1 N4A 113.6(4)
N4 Li1 N4A 10.8(3)
N2 Li1 N3 129.3(4)
N1 Li1 N3 124.7(4)
N4 Li1 N3 87.0(4)
N4A Li1 N3 86.7(4)
N2 Li1 N3A 124.3(4)
N1 Li1 N3A 129.8(4)
N4 Li1 N3A 86.3(4)
N4A Li1 N3A 87.1(4)
N3 Li1 N3A 6.0(5)
N2 Li1 Zn1 47.99(14)
N1 Li1 Zn1 47.97(14)
N4 Li1 Zn1 103.4(3)
N4A Li1 Zn1 103.2(3)
N3 Li1 Zn1 169.4(4)
N3A Li1 Zn1 169.4(4)
N2 Li1 C8 78.5(2)
N1 Li1 C8 32.89(13)
N4 Li1 C8 153.5(4)
N4A Li1 C8 143.5(4)
N3 Li1 C8 103.6(4)
N3A Li1 C8 106.7(4)
Zn1 Li1 C8 66.21(16)
N2 Li1 C10 32.82(13)
N1 Li1 C10 78.6(2)
N4 Li1 C10 143.4(4)
N4A Li1 C10 153.2(4)
N3 Li1 C10 106.3(4)
N3A Li1 C10 103.5(4)
Zn1 Li1 C10 66.23(15)
C8 Li1 C10 57.11(15)
C6 N1 C8 113.4(3)
C6 N1 Zn1 120.0(2)
C8 N1 Zn1 113.9(2)
C6 N1 Li1 128.2(3)
C8 N1 Li1 96.4(3)
Zn1 N1 Li1 79.65(19)
C12 N2 C10 113.0(3)
C12 N2 Zn1 120.2(2)
C10 N2 Zn1 114.0(2)
C12 N2 Li1 128.1(3)
C10 N2 Li1 96.6(3)
Zn1 N2 Li1 79.69(19)
C14 N3 C16 114.1(10)
C14 N3 C15 106.5(9)
C16 N3 C15 107.2(9)
C14 N3 Li1 117.9(9)
C16 N3 Li1 100.1(7)
C15 N3 Li1 110.6(7)
C19 N4 C17 113.5(8)
C19 N4 C18 109.1(7)
C17 N4 C18 107.2(7)
C19 N4 Li1 116.5(6)
C17 N4 Li1 103.0(6)
C18 N4 Li1 106.9(6)
C4 C1 C2 108.2(7)
C4 C1 C3 113.3(8)
C2 C1 C3 103.2(8)
C4 C1 Zn1 118.1(6)
C2 C1 Zn1 107.3(6)
C3 C1 Zn1 105.6(6)
C6 C5 H5A 109.5
C6 C5 H5B 109.5
H5A C5 H5B 109.5
C6 C5 H5C 109.5
H5A C5 H5C 109.5
H5B C5 H5C 109.5
N1 C6 C7 113.0(3)
N1 C6 C5 113.8(4)
C7 C6 C5 110.6(4)
N1 C6 H6 106.3
C7 C6 H6 106.3
C5 C6 H6 106.3
C6 C7 H7A 109.5
C6 C7 H7B 109.5
H7A C7 H7B 109.5
C6 C7 H7C 109.5
H7A C7 H7C 109.5
H7B C7 H7C 109.5
N1 C8 C9 113.1(3)
N1 C8 Li1 50.7(2)
C9 C8 Li1 92.7(3)
N1 C8 H8A 109.0
C9 C8 H8A 109.0
Li1 C8 H8A 73.4
N1 C8 H8B 109.0
C9 C8 H8B 109.0
Li1 C8 H8B 156.0
H8A C8 H8B 107.8
C8 C9 C10 116.6(3)
C8 C9 H9A 108.1
C10 C9 H9A 108.1
C8 C9 H9B 108.1
C10 C9 H9B 108.1
H9A C9 H9B 107.3
N2 C10 C9 112.9(3)
N2 C10 Li1 50.5(2)
C9 C10 Li1 92.4(2)
N2 C10 H10A 109.0
C9 C10 H10A 109.0
Li1 C10 H10A 156.0
N2 C10 H10B 109.0
C9 C10 H10B 109.0
Li1 C10 H10B 73.7
H10A C10 H10B 107.8
C12 C11 H11A 109.5
C12 C11 H11B 109.5
H11A C11 H11B 109.5
C12 C11 H11C 109.5
H11A C11 H11C 109.5
H11B C11 H11C 109.5
N2 C12 C13 113.2(4)
N2 C12 C11 113.6(4)
C13 C12 C11 110.8(4)
N2 C12 H12 106.2
C13 C12 H12 106.2
C11 C12 H12 106.2
C12 C13 H13A 109.5
C12 C13 H13B 109.5
H13A C13 H13B 109.5
C12 C13 H13C 109.5
H13A C13 H13C 109.5
H13B C13 H13C 109.5
N3 C16 C17 114.8(9)
N3 C16 H16A 108.6
C17 C16 H16A 108.6
N3 C16 H16B 108.6
C17 C16 H16B 108.6
H16A C16 H16B 107.6
N4 C17 C16 113.3(8)
N4 C17 H17A 108.9
C16 C17 H17A 108.9
N4 C17 H17B 108.9
C16 C17 H17B 108.9
H17A C17 H17B 107.7
C15A N3A C16A 116.5(11)
C15A N3A C14A 105.8(10)
C16A N3A C14A 106.2(9)
C15A N3A Li1 118.1(9)
C16A N3A Li1 100.1(8)
C14A N3A Li1 109.6(7)
C18A N4A C19A 110.0(8)
C18A N4A C17A 113.7(8)
C19A N4A C17A 107.4(8)
C18A N4A Li1 116.2(6)
C19A N4A Li1 106.6(6)
C17A N4A Li1 102.3(6)
C2A C1A C4A 112.3(7)
C2A C1A C3A 109.8(7)
C4A C1A C3A 103.5(7)
C2A C1A Zn1 118.2(6)
C4A C1A Zn1 105.3(5)
C3A C1A Zn1 106.6(6)
C1A C2A H2A1 109.5
C1A C2A H2A2 109.5
H2A1 C2A H2A2 109.5
C1A C2A H2A3 109.5
H2A1 C2A H2A3 109.5
H2A2 C2A H2A3 109.5
C1A C3A H3A1 109.5
C1A C3A H3A2 109.5
H3A1 C3A H3A2 109.5
C1A C3A H3A3 109.5
H3A1 C3A H3A3 109.5
H3A2 C3A H3A3 109.5
C1A C4A H4A1 109.5
C1A C4A H4A2 109.5
H4A1 C4A H4A2 109.5
C1A C4A H4A3 109.5
H4A1 C4A H4A3 109.5
H4A2 C4A H4A3 109.5
N4A C18A H18D 109.5
N4A C18A H18E 109.5
H18D C18A H18E 109.5
N4A C18A H18F 109.5
H18D C18A H18F 109.5
H18E C18A H18F 109.5
N3A C16A C17A 115.6(9)
N3A C16A H16C 108.4
C17A C16A H16C 108.4
N3A C16A H16D 108.4
C17A C16A H16D 108.4
H16C C16A H16D 107.4
N4A C19A H19D 109.5
N4A C19A H19E 109.5
H19D C19A H19E 109.5
N4A C19A H19F 109.5
H19D C19A H19F 109.5
H19E C19A H19F 109.5
N3A C14A H14D 109.5
N3A C14A H14E 109.5
H14D C14A H14E 109.5
N3A C14A H14F 109.5
H14D C14A H14F 109.5
H14E C14A H14F 109.5
N3A C15A H15D 109.5
N3A C15A H15E 109.5
H15D C15A H15E 109.5
N3A C15A H15F 109.5
H15D C15A H15F 109.5
H15E C15A H15F 109.5
N4A C17A C16A 113.5(8)
N4A C17A H17C 108.9
C16A C17A H17C 108.9
N4A C17A H17D 108.9
C16A C17A H17D 108.9
H17C C17A H17D 107.7

loop_
_geom_bond_atom_site_label_1
_geom_bond_atom_site_label_2
_geom_bond_distance
Zn1 N1 1.968(3)
Zn1 N2 1.968(3)
Zn1 C1 2.020(8)
Zn1 C1A 2.021(8)
Zn1 Li1 2.606(5)
Li1 N2 2.097(6)
Li1 N1 2.099(7)
Li1 N4 2.138(10)
Li1 N4A 2.149(10)
Li1 N3 2.178(14)
Li1 N3A 2.187(15)
Li1 C8 2.695(7)
Li1 C10 2.697(7)
N1 C6 1.462(5)
N1 C8 1.473(4)
N2 C12 1.467(5)
N2 C10 1.472(4)
N3 C14 1.427(13)
N3 C16 1.464(12)
N3 C15 1.546(12)
N4 C19 1.469(11)
N4 C17 1.477(10)
N4 C18 1.486(11)
C1 C4 1.456(11)
C1 C2 1.547(10)
C1 C3 1.557(11)
C2 H2A 0.9800
C2 H2B 0.9800
C2 H2C 0.9800
C3 H3A 0.9800
C3 H3B 0.9800
C3 H3C 0.9800
C4 H4A 0.9800
C4 H4B 0.9800
C4 H4C 0.9800
C5 C6 1.539(6)
C5 H5A 0.9800
C5 H5B 0.9800
C5 H5C 0.9800
C6 C7 1.523(6)
C6 H6 1.0000
C7 H7A 0.9800
C7 H7B 0.9800
C7 H7C 0.9800
C8 C9 1.511(5)
C8 H8A 0.9900
C8 H8B 0.9900
C9 C10 1.518(5)
C9 H9A 0.9900
C9 H9B 0.9900
C10 H10A 0.9900
C10 H10B 0.9900
C11 C12 1.537(6)
C11 H11A 0.9800
C11 H11B 0.9800
C11 H11C 0.9800
C12 C13 1.516(6)
C12 H12 1.0000
C13 H13A 0.9800
C13 H13B 0.9800
C13 H13C 0.9800
C14 H14A 0.9800
C14 H14B 0.9800
C14 H14C 0.9800
C15 H15A 0.9800
C15 H15B 0.9800
C15 H15C 0.9800
C16 C17 1.488(11)
C16 H16A 0.9900
C16 H16B 0.9900
C17 H17A 0.9900
C17 H17B 0.9900
C18 H18A 0.9800
C18 H18B 0.9800
C18 H18C 0.9800
C19 H19A 0.9800
C19 H19B 0.9800
C19 H19C 0.9800
N3A C15A 1.413(13)
N3A C16A 1.450(12)
N3A C14A 1.545(12)
N4A C18A 1.462(11)
N4A C19A 1.471(11)
N4A C17A 1.482(10)
C1A C2A 1.466(11)
C1A C4A 1.559(10)
C1A C3A 1.563(11)
C2A H2A1 0.9800
C2A H2A2 0.9800
C2A H2A3 0.9800
C3A H3A1 0.9800
C3A H3A2 0.9800
C3A H3A3 0.9800
C4A H4A1 0.9800
C4A H4A2 0.9800
C4A H4A3 0.9800
C18A H18D 0.9800
C18A H18E 0.9800
C18A H18F 0.9800
C16A C17A 1.489(11)
C16A H16C 0.9900
C16A H16D 0.9900
C19A H19D 0.9800
C19A H19E 0.9800
C19A H19F 0.9800
C14A H14D 0.9800
C14A H14E 0.9800
C14A H14F 0.9800
C15A H15D 0.9800
C15A H15E 0.9800
C15A H15F 0.9800
C17A H17C 0.9900
C17A H17D 0.9900

loop_
_geom_torsion_atom_site_label_1
_geom_torsion_atom_site_label_2
_geom_torsion_atom_site_label_3
_geom_torsion_atom_site_label_4
_geom_torsion
N1 Zn1 Li1 N2 -129.0(2)
C1 Zn1 Li1 N2 106.0(4)
C1A Zn1 Li1 N2 125.6(4)
N2 Zn1 Li1 N1 129.0(2)
C1 Zn1 Li1 N1 -125.0(4)
C1A Zn1 Li1 N1 -105.4(5)
N1 Zn1 Li1 N4 121.1(4)
N2 Zn1 Li1 N4 -109.9(4)
C1 Zn1 Li1 N4 -3.9(6)
C1A Zn1 Li1 N4 15.7(6)
N1 Zn1 Li1 N4A 109.9(4)
N2 Zn1 Li1 N4A -121.1(4)
C1 Zn1 Li1 N4A -15.1(6)
C1A Zn1 Li1 N4A 4.5(6)
N1 Zn1 Li1 N3 -49(2)
N2 Zn1 Li1 N3 80(2)
C1 Zn1 Li1 N3 -174(2)
C1A Zn1 Li1 N3 -155(2)
N1 Zn1 Li1 N3A -83(2)
N2 Zn1 Li1 N3A 46(2)
C1 Zn1 Li1 N3A 152(2)
C1A Zn1 Li1 N3A 172(2)
N1 Zn1 Li1 C8 -33.07(13)
N2 Zn1 Li1 C8 95.93(17)
C1 Zn1 Li1 C8 -158.1(4)
C1A Zn1 Li1 C8 -138.5(4)
N1 Zn1 Li1 C10 -96.05(18)
N2 Zn1 Li1 C10 32.95(13)
C1 Zn1 Li1 C10 138.9(4)
C1A Zn1 Li1 C10 158.5(4)
N2 Zn1 N1 C6 -166.3(3)
C1 Zn1 N1 C6 1.4(5)
C1A Zn1 N1 C6 3.2(4)
Li1 Zn1 N1 C6 -128.4(3)
N2 Zn1 N1 C8 54.5(2)
C1 Zn1 N1 C8 -137.7(4)
C1A Zn1 N1 C8 -135.9(3)
Li1 Zn1 N1 C8 92.5(3)
N2 Zn1 N1 Li1 -37.97(18)
C1 Zn1 N1 Li1 129.8(4)
C1A Zn1 N1 Li1 131.6(3)
N2 Li1 N1 C6 155.6(3)
N4 Li1 N1 C6 41.3(6)
N4A Li1 N1 C6 33.5(5)
N3 Li1 N1 C6 -69.6(6)
N3A Li1 N1 C6 -73.5(6)
Zn1 Li1 N1 C6 120.2(3)
C8 Li1 N1 C6 -126.7(4)
C10 Li1 N1 C6 -171.6(3)
N2 Li1 N1 C8 -77.7(2)
N4 Li1 N1 C8 168.0(4)
N4A Li1 N1 C8 160.1(4)
N3 Li1 N1 C8 57.1(5)
N3A Li1 N1 C8 53.1(6)
Zn1 Li1 N1 C8 -113.2(2)
C10 Li1 N1 C8 -45.0(2)
N2 Li1 N1 Zn1 35.48(14)
N4 Li1 N1 Zn1 -78.9(4)
N4A Li1 N1 Zn1 -86.7(3)
N3 Li1 N1 Zn1 170.3(5)
N3A Li1 N1 Zn1 166.3(5)
C8 Li1 N1 Zn1 113.2(2)
C10 Li1 N1 Zn1 68.20(13)
N1 Zn1 N2 C12 166.3(3)
C1 Zn1 N2 C12 -3.7(4)
C1A Zn1 N2 C12 -0.9(5)
Li1 Zn1 N2 C12 128.3(3)
N1 Zn1 N2 C10 -54.7(2)
C1 Zn1 N2 C10 135.4(3)
C1A Zn1 N2 C10 138.2(4)
Li1 Zn1 N2 C10 -92.7(3)
N1 Zn1 N2 Li1 38.00(19)
C1 Zn1 N2 Li1 -131.9(3)
C1A Zn1 N2 Li1 -129.1(4)
N1 Li1 N2 C12 -155.9(3)
N4 Li1 N2 C12 -33.5(5)
N4A Li1 N2 C12 -41.7(6)
N3 Li1 N2 C12 73.1(6)
N3A Li1 N2 C12 68.8(6)
Zn1 Li1 N2 C12 -120.5(3)
C8 Li1 N2 C12 171.3(3)
C10 Li1 N2 C12 126.2(4)
N1 Li1 N2 C10 77.8(2)
N4 Li1 N2 C10 -159.8(4)
N4A Li1 N2 C10 -168.0(4)
N3 Li1 N2 C10 -53.2(6)
N3A Li1 N2 C10 -57.4(5)
Zn1 Li1 N2 C10 113.3(2)
C8 Li1 N2 C10 45.1(2)
N1 Li1 N2 Zn1 -35.46(14)
N4 Li1 N2 Zn1 86.9(3)
N4A Li1 N2 Zn1 78.7(4)
N3 Li1 N2 Zn1 -166.5(5)
N3A Li1 N2 Zn1 -170.7(5)
C8 Li1 N2 Zn1 -68.25(13)
C10 Li1 N2 Zn1 -113.3(2)
N2 Li1 N3 C14 100.8(10)
N1 Li1 N3 C14 -13.3(11)
N4 Li1 N3 C14 -140.7(9)
N4A Li1 N3 C14 -129.8(9)
N3A Li1 N3 C14 137(6)
Zn1 Li1 N3 C14 30(3)
C8 Li1 N3 C14 14.7(10)
C10 Li1 N3 C14 73.9(9)
N2 Li1 N3 C16 -134.8(7)
N1 Li1 N3 C16 111.1(7)
N4 Li1 N3 C16 -16.3(7)
N4A Li1 N3 C16 -5.5(7)
N3A Li1 N3 C16 -99(5)
Zn1 Li1 N3 C16 154(2)
C8 Li1 N3 C16 139.1(7)
C10 Li1 N3 C16 -161.7(7)
N2 Li1 N3 C15 -21.9(9)
N1 Li1 N3 C15 -136.0(6)
N4 Li1 N3 C15 96.6(7)
N4A Li1 N3 C15 107.4(7)
N3A Li1 N3 C15 14(5)
Zn1 Li1 N3 C15 -93(2)
C8 Li1 N3 C15 -108.1(7)
C10 Li1 N3 C15 -48.8(7)
N2 Li1 N4 C19 -2.0(8)
N1 Li1 N4 C19 96.3(7)
N4A Li1 N4 C19 138(2)
N3 Li1 N4 C19 -134.0(7)
N3A Li1 N4 C19 -128.0(7)
Zn1 Li1 N4 C19 47.7(7)
C8 Li1 N4 C19 111.0(9)
C10 Li1 N4 C19 -20.3(10)
N2 Li1 N4 C17 122.9(6)
N1 Li1 N4 C17 -138.9(6)
N4A Li1 N4 C17 -97(2)
N3 Li1 N4 C17 -9.2(7)
N3A Li1 N4 C17 -3.2(7)
Zn1 Li1 N4 C17 172.6(6)
C8 Li1 N4 C17 -124.2(8)
C10 Li1 N4 C17 104.6(7)
N2 Li1 N4 C18 -124.3(6)
N1 Li1 N4 C18 -26.0(7)
N4A Li1 N4 C18 15.6(16)
N3 Li1 N4 C18 103.6(6)
N3A Li1 N4 C18 109.7(6)
Zn1 Li1 N4 C18 -74.6(6)
C8 Li1 N4 C18 -11.3(11)
C10 Li1 N4 C18 -142.6(6)
N1 Zn1 C1 C4 -154.7(5)
N2 Zn1 C1 C4 9.6(8)
C1A Zn1 C1 C4 -162(2)
Li1 Zn1 C1 C4 -65.7(8)
N1 Zn1 C1 C2 -32.2(8)
N2 Zn1 C1 C2 132.1(5)
C1A Zn1 C1 C2 -39.1(17)
Li1 Zn1 C1 C2 56.8(8)
N1 Zn1 C1 C3 77.4(7)
N2 Zn1 C1 C3 -118.3(6)
C1A Zn1 C1 C3 70.4(19)
Li1 Zn1 C1 C3 166.4(5)
C8 N1 C6 C7 -63.6(4)
Zn1 N1 C6 C7 157.1(3)
Li1 N1 C6 C7 56.1(5)
C8 N1 C6 C5 63.7(5)
Zn1 N1 C6 C5 -75.7(4)
Li1 N1 C6 C5 -176.6(4)
C6 N1 C8 C9 -149.9(3)
Zn1 N1 C8 C9 -8.0(4)
Li1 N1 C8 C9 73.5(3)
C6 N1 C8 Li1 136.6(4)
Zn1 N1 C8 Li1 -81.5(2)
N2 Li1 C8 N1 97.2(3)
N4 Li1 C8 N1 -23.4(7)
N4A Li1 C8 N1 -31.6(5)
N3 Li1 C8 N1 -134.7(4)
N3A Li1 C8 N1 -140.1(5)
Zn1 Li1 C8 N1 48.27(19)
C10 Li1 C8 N1 124.4(3)
N2 Li1 C8 C9 -20.8(3)
N1 Li1 C8 C9 -118.0(3)
N4 Li1 C8 C9 -141.4(7)
N4A Li1 C8 C9 -149.6(6)
N3 Li1 C8 C9 107.2(4)
N3A Li1 C8 C9 101.9(4)
Zn1 Li1 C8 C9 -69.7(2)
C10 Li1 C8 C9 6.4(2)
N1 C8 C9 C10 -58.7(4)
Li1 C8 C9 C10 -10.7(3)
C12 N2 C10 C9 150.3(3)
Zn1 N2 C10 C9 8.4(4)
Li1 N2 C10 C9 -73.3(3)
C12 N2 C10 Li1 -136.4(4)
Zn1 N2 C10 Li1 81.6(2)
C8 C9 C10 N2 58.5(4)
C8 C9 C10 Li1 10.7(3)
N1 Li1 C10 N2 -97.1(3)
N4 Li1 C10 N2 32.1(5)
N4A Li1 C10 N2 23.2(7)
N3 Li1 C10 N2 139.8(5)
N3A Li1 C10 N2 134.3(5)
Zn1 Li1 C10 N2 -48.2(2)
C8 Li1 C10 N2 -124.3(3)
N2 Li1 C10 C9 117.9(3)
N1 Li1 C10 C9 20.8(2)
N4 Li1 C10 C9 150.0(6)
N4A Li1 C10 C9 141.1(8)
N3 Li1 C10 C9 -102.2(4)
N3A Li1 C10 C9 -107.7(4)
Zn1 Li1 C10 C9 69.7(2)
C8 Li1 C10 C9 -6.4(2)
C10 N2 C12 C13 63.5(4)
Zn1 N2 C12 C13 -157.1(3)
Li1 N2 C12 C13 -56.0(4)
C10 N2 C12 C11 -64.0(5)
Zn1 N2 C12 C11 75.4(4)
Li1 N2 C12 C11 176.5(4)
C14 N3 C16 C17 168.3(10)
C15 N3 C16 C17 -74.1(12)
Li1 N3 C16 C17 41.4(11)
C19 N4 C17 C16 161.5(9)
C18 N4 C17 C16 -78.0(10)
Li1 N4 C17 C16 34.6(10)
N3 C16 C17 N4 -56.6(13)
N2 Li1 N3A C15A 15.7(12)
N1 Li1 N3A C15A -98.6(10)
N4 Li1 N3A C15A 132.0(10)
N4A Li1 N3A C15A 142.8(10)
N3 Li1 N3A C15A -131(6)
Zn1 Li1 N3A C15A -25(3)
C8 Li1 N3A C15A -71.6(10)
C10 Li1 N3A C15A -12.3(11)
N2 Li1 N3A C16A -111.8(7)
N1 Li1 N3A C16A 133.9(7)
N4 Li1 N3A C16A 4.5(7)
N4A Li1 N3A C16A 15.3(8)
N3 Li1 N3A C16A 101(5)
Zn1 Li1 N3A C16A -153(2)
C8 Li1 N3A C16A 160.9(7)
C10 Li1 N3A C16A -139.8(7)
N2 Li1 N3A C14A 136.9(6)
N1 Li1 N3A C14A 22.6(9)
N4 Li1 N3A C14A -106.8(7)
N4A Li1 N3A C14A -96.0(7)
N3 Li1 N3A C14A -10(5)
Zn1 Li1 N3A C14A 96(2)
C8 Li1 N3A C14A 49.6(7)
C10 Li1 N3A C14A 108.9(7)
N2 Li1 N4A C18A -96.3(7)
N1 Li1 N4A C18A 1.8(8)
N4 Li1 N4A C18A -140(2)
N3 Li1 N4A C18A 128.4(7)
N3A Li1 N4A C18A 134.4(7)
Zn1 Li1 N4A C18A -47.8(7)
C8 Li1 N4A C18A 19.9(10)
C10 Li1 N4A C18A -110.8(9)
N2 Li1 N4A C19A 26.7(7)
N1 Li1 N4A C19A 124.8(6)
N4 Li1 N4A C19A -17.2(16)
N3 Li1 N4A C19A -108.6(6)
N3A Li1 N4A C19A -102.6(7)
Zn1 Li1 N4A C19A 75.2(6)
C8 Li1 N4A C19A 142.9(6)
C10 Li1 N4A C19A 12.2(11)
N2 Li1 N4A C17A 139.3(6)
N1 Li1 N4A C17A -122.7(6)
N4 Li1 N4A C17A 95(2)
N3 Li1 N4A C17A 4.0(7)
N3A Li1 N4A C17A 10.0(7)
Zn1 Li1 N4A C17A -172.3(6)
C8 Li1 N4A C17A -104.6(7)
C10 Li1 N4A C17A 124.7(8)
N1 Zn1 C1A C2A -8.5(8)
N2 Zn1 C1A C2A 155.2(5)
C1 Zn1 C1A C2A 166(2)
Li1 Zn1 C1A C2A 66.2(8)
N1 Zn1 C1A C4A 117.9(6)
N2 Zn1 C1A C4A -78.5(7)
C1 Zn1 C1A C4A -67.8(19)
Li1 Zn1 C1A C4A -167.4(5)
N1 Zn1 C1A C3A -132.6(5)
N2 Zn1 C1A C3A 31.0(7)
C1 Zn1 C1A C3A 41.7(17)
Li1 Zn1 C1A C3A -57.9(8)
C15A N3A C16A C17A -169.2(10)
C14A N3A C16A C17A 73.3(12)
Li1 N3A C16A C17A -40.6(11)
C18A N4A C17A C16A -161.1(9)
C19A N4A C17A C16A 77.0(11)
Li1 N4A C17A C16A -35.0(10)
N3A C16A C17A N4A 56.7(14)
